data_2229906
loop_
_publ_author_name
'Diao, Hai-Peng'
'Sun, Ti-Jian'
'Liu, Wen'

_publ_section_title
;
 2-[(1,3-Benzothiazol-2-yl)iminomethyl]-4-bromophenol
;
_journal_coeditor_code BH2345
_journal_issue 5
_journal_name_full 'Acta Crystallographica Section E'
_journal_page_first o1096
_journal_paper_doi 10.1107/S160053681101275X
_journal_volume 67
_journal_year 2011
_chemical_formula_iupac 'C14 H9 Br N2 O S'
_chemical_formula_moiety 'C14 H9 Br N2 O S'
_chemical_formula_sum 'C14 H9 Br N2 O S'
_chemical_formula_weight 333.20
_chemical_name_systematic
;
2-[(1,3-Benzothiazol-2-yl)iminomethyl]-4-bromophenol
;
_space_group_IT_number 14
_symmetry_cell_setting monoclinic
_symmetry_space_group_name_Hall '-P 2ybc'
_symmetry_space_group_name_H-M 'P 1 21/c 1'
_atom_sites_solution_hydrogens geom
_atom_sites_solution_primary direct
_atom_sites_solution_secondary difmap
_audit_creation_method SHELXL-97
_cell_angle_alpha 90.00
_cell_angle_beta 91.57200(10)
_cell_angle_gamma 90.00
_cell_formula_units_Z 4
_cell_length_a 26.1607(2)
_cell_length_b 4.0565(2)
_cell_length_c 12.1435(3)
_cell_measurement_temperature 296(2)
_cell_measurement_theta_max 21.374
_cell_measurement_theta_min 3.348
_cell_volume 1288.19(7)
_computing_cell_refinement 'SAINT (Bruker, 2001)'
_computing_data_collection 'SMART (Bruker, 2001)'
_computing_data_reduction 'SAINT (Bruker, 2001)'
_computing_molecular_graphics 'SHELXTL (Sheldrick, 2008)'
_computing_publication_material 'SHELXTL (Sheldrick, 2008)'
_computing_structure_refinement 'SHELXTL (Sheldrick, 2008)'
_computing_structure_solution 'SHELXTL (Sheldrick, 2008)'
_diffrn_ambient_temperature 296(2)
_diffrn_measured_fraction_theta_full 0.983
_diffrn_measured_fraction_theta_max 0.983
_diffrn_measurement_device_type 'Bruker SMART APEX CCD area-detector'
_diffrn_measurement_method '\f and \w'
_diffrn_radiation_monochromator graphite
_diffrn_radiation_source 'fine-focus sealed tube'
_diffrn_radiation_type MoK\a
_diffrn_radiation_wavelength 0.71073
_diffrn_reflns_av_R_equivalents 0.1384
_diffrn_reflns_av_sigmaI/netI 0.1115
_diffrn_reflns_limit_h_max 30
_diffrn_reflns_limit_h_min -30
_diffrn_reflns_limit_k_max 4
_diffrn_reflns_limit_k_min -4
_diffrn_reflns_limit_l_max 14
_diffrn_reflns_limit_l_min -14
_diffrn_reflns_number 11848
_diffrn_reflns_theta_full 25.00
_diffrn_reflns_theta_max 25.00
_diffrn_reflns_theta_min 1.56
_exptl_absorpt_coefficient_mu 3.344
_exptl_absorpt_correction_T_max 0.281
_exptl_absorpt_correction_T_min 0.242
_exptl_absorpt_correction_type multi-scan
_exptl_absorpt_process_details '(SADABS; Bruker, 2001)'
_exptl_crystal_colour yellow
_exptl_crystal_density_diffrn 1.718
_exptl_crystal_density_method 'not measured'
_exptl_crystal_description block
_exptl_crystal_F_000 664
_exptl_crystal_size_max 0.45
_exptl_crystal_size_mid 0.40
_exptl_crystal_size_min 0.38
_refine_diff_density_max 0.361
_refine_diff_density_min -0.537
_refine_ls_extinction_method none
_refine_ls_goodness_of_fit_ref 0.926
_refine_ls_hydrogen_treatment constr
_refine_ls_matrix_type full
_refine_ls_number_constraints 0
_refine_ls_number_parameters 173
_refine_ls_number_reflns 2232
_refine_ls_number_restraints 0
_refine_ls_restrained_S_all 0.926
_refine_ls_R_factor_all 0.0828
_refine_ls_R_factor_gt 0.0445
_refine_ls_shift/su_max 0.000
_refine_ls_shift/su_mean 0.000
_refine_ls_structure_factor_coef Fsqd
_refine_ls_weighting_details 'calc w=1/[\s^2^(Fo^2^)] where P=(Fo^2^+2Fc^2^)/3'
_refine_ls_weighting_scheme calc
_refine_ls_wR_factor_gt 0.0995
_refine_ls_wR_factor_ref 0.1184
_reflns_number_gt 1466
_reflns_number_total 2232
_reflns_threshold_expression I>2\s(I)
_cod_data_source_file bh2345.cif
_cod_data_source_block I
_cod_original_sg_symbol_H-M 'P 21/c'
_cod_database_code 2229906
_cod_database_fobs_code 2229906

loop_
_symmetry_equiv_pos_as_xyz
'x, y, z'
'-x, y+1/2, -z+1/2'
'-x, -y, -z'
'x, -y-1/2, z-1/2'

loop_
_atom_site_type_symbol
_atom_site_label
_atom_site_fract_x
_atom_site_fract_y
_atom_site_fract_z
_atom_site_U_iso_or_equiv
_atom_site_adp_type
_atom_site_calc_flag
_atom_site_refinement_flags
_atom_site_occupancy
_atom_site_disorder_assembly
_atom_site_disorder_group
Br Br1 0.03658(2) 1.69312(15) 0.65038(5) 0.0536(2) Uani d . 1 . .
S S2 0.29866(5) 0.7609(3) 0.70906(12) 0.0488(4) Uani d . 1 . .
C C1 0.17288(19) 1.3148(12) 0.5361(4) 0.0370(11) Uani d . 1 . .
O O1 0.20795(15) 1.3280(10) 0.3543(3) 0.0582(10) Uani d . 1 . .
H H1 0.2300 1.2208 0.3877 0.087 Uiso calc R 1 . .
C C12 0.4377(2) 0.3239(15) 0.7216(6) 0.0633(17) Uani d . 1 . .
H H12 0.4606 0.2193 0.7700 0.076 Uiso calc R 1 . .
C C4 0.0898(2) 1.6691(13) 0.4506(4) 0.0458(13) Uani d . 1 . .
H H4 0.0620 1.7888 0.4225 0.055 Uiso calc R 1 . .
C C6 0.13249(18) 1.4049(11) 0.6017(4) 0.0372(12) Uani d . 1 . .
H H6 0.1335 1.3473 0.6758 0.045 Uiso calc R 1 . .
N N2 0.33356(16) 0.7896(11) 0.5088(4) 0.0471(11) Uani d . 1 . .
N N1 0.25338(15) 1.0410(11) 0.5215(3) 0.0432(10) Uani d . 1 . .
C C2 0.17096(19) 1.4091(12) 0.4229(4) 0.0399(12) Uani d . 1 . .
C C8 0.29517(19) 0.8711(13) 0.5676(4) 0.0437(13) Uani d . 1 . .
C C5 0.09127(19) 1.5761(12) 0.5601(4) 0.0381(12) Uani d . 1 . .
C C7 0.21554(18) 1.1329(12) 0.5801(4) 0.0386(12) Uani d . 1 . .
H H7 0.2160 1.0782 0.6545 0.046 Uiso calc R 1 . .
C C9 0.3704(2) 0.6300(13) 0.5745(5) 0.0469(14) Uani d . 1 . .
C C3 0.1294(2) 1.5847(13) 0.3824(4) 0.0501(14) Uani d . 1 . .
H H3 0.1279 1.6472 0.3087 0.060 Uiso calc R 1 . .
C C11 0.3918(2) 0.4411(14) 0.7602(5) 0.0596(16) Uani d . 1 . .
H H11 0.3837 0.4206 0.8340 0.071 Uiso calc R 1 . .
C C10 0.35821(19) 0.5906(12) 0.6847(4) 0.0432(13) Uani d . 1 . .
C C13 0.4499(2) 0.3597(14) 0.6131(6) 0.0653(18) Uani d . 1 . .
H H13 0.4812 0.2816 0.5897 0.078 Uiso calc R 1 . .
C C14 0.4168(2) 0.5088(15) 0.5376(5) 0.0581(16) Uani d . 1 . .
H H14 0.4253 0.5279 0.4640 0.070 Uiso calc R 1 . .

loop_
_atom_site_aniso_label
_atom_site_aniso_U_11
_atom_site_aniso_U_22
_atom_site_aniso_U_33
_atom_site_aniso_U_12
_atom_site_aniso_U_13
_atom_site_aniso_U_23
Br1 0.0431(3) 0.0658(4) 0.0521(4) 0.0039(3) 0.0053(2) -0.0054(3)
S2 0.0435(8) 0.0614(9) 0.0415(8) 0.0046(6) 0.0040(6) 0.0028(7)
C1 0.046(3) 0.041(3) 0.023(3) -0.001(2) -0.005(2) -0.003(2)
O1 0.058(2) 0.089(3) 0.0284(19) 0.013(2) 0.0052(18) 0.008(2)
C12 0.046(4) 0.064(4) 0.080(5) 0.001(3) -0.003(3) 0.010(4)
C4 0.043(3) 0.050(3) 0.044(3) -0.001(3) -0.010(3) -0.001(3)
C6 0.042(3) 0.045(3) 0.025(3) -0.006(2) 0.001(2) -0.004(2)
N2 0.043(3) 0.060(3) 0.039(3) -0.004(2) 0.002(2) -0.005(2)
N1 0.040(2) 0.054(3) 0.036(2) -0.006(2) 0.001(2) -0.004(2)
C2 0.043(3) 0.050(3) 0.027(3) -0.007(2) 0.001(2) -0.003(2)
C8 0.039(3) 0.054(3) 0.038(3) -0.005(3) 0.005(2) -0.004(3)
C5 0.042(3) 0.038(3) 0.034(3) -0.003(2) -0.003(2) -0.002(2)
C7 0.044(3) 0.050(3) 0.021(3) -0.008(2) -0.003(2) 0.002(2)
C9 0.039(3) 0.050(3) 0.052(3) -0.008(3) 0.003(3) -0.004(3)
C3 0.056(4) 0.067(4) 0.027(3) 0.003(3) -0.007(3) 0.005(3)
C11 0.054(4) 0.065(4) 0.060(4) -0.001(3) -0.003(3) 0.004(3)
C10 0.036(3) 0.043(3) 0.051(3) -0.006(2) 0.002(3) -0.002(3)
C13 0.042(3) 0.060(4) 0.094(5) 0.002(3) 0.006(4) -0.012(4)
C14 0.051(4) 0.065(4) 0.059(4) -0.008(3) 0.012(3) -0.011(3)

loop_
_atom_type_symbol
_atom_type_description
_atom_type_scat_dispersion_real
_atom_type_scat_dispersion_imag
_atom_type_scat_source
C C 0.0033 0.0016 'International Tables Vol C Tables 4.2.6.8 and 6.1.1.4'
H H 0.0000 0.0000 'International Tables Vol C Tables 4.2.6.8 and 6.1.1.4'
N N 0.0061 0.0033 'International Tables Vol C Tables 4.2.6.8 and 6.1.1.4'
O O 0.0106 0.0060 'International Tables Vol C Tables 4.2.6.8 and 6.1.1.4'
S S 0.1246 0.1234 'International Tables Vol C Tables 4.2.6.8 and 6.1.1.4'
Br Br -0.2901 2.4595 'International Tables Vol C Tables 4.2.6.8 and 6.1.1.4'

loop_
_geom_angle_atom_site_label_1
_geom_angle_atom_site_label_2
_geom_angle_atom_site_label_3
_geom_angle_site_symmetry_1
_geom_angle_site_symmetry_3
_geom_angle
_geom_angle_publ_flag
C10 S2 C8 . . 87.6(2) ?
C6 C1 C2 . . 118.3(5) ?
C6 C1 C7 . . 121.3(4) ?
C2 C1 C7 . . 120.4(4) ?
C2 O1 H1 . . 109.5 ?
C13 C12 C11 . . 121.0(6) ?
C13 C12 H12 . . 119.5 ?
C11 C12 H12 . . 119.5 ?
C5 C4 C3 . . 120.3(5) ?
C5 C4 H4 . . 119.8 ?
C3 C4 H4 . . 119.8 ?
C5 C6 C1 . . 121.8(5) ?
C5 C6 H6 . . 119.1 ?
C1 C6 H6 . . 119.1 ?
C8 N2 C9 . . 109.8(4) ?
C7 N1 C8 . . 121.7(4) ?
O1 C2 C3 . . 118.9(4) ?
O1 C2 C1 . . 121.9(5) ?
C3 C2 C1 . . 119.2(5) ?
N2 C8 N1 . . 121.2(5) ?
N2 C8 S2 . . 116.7(4) ?
N1 C8 S2 . . 122.1(4) ?
C6 C5 C4 . . 119.7(5) ?
C6 C5 Br1 . . 121.1(4) ?
C4 C5 Br1 . . 119.2(4) ?
N1 C7 C1 . . 123.1(4) ?
N1 C7 H7 . . 118.5 ?
C1 C7 H7 . . 118.5 ?
C10 C9 N2 . . 115.5(5) ?
C10 C9 C14 . . 119.5(6) ?
N2 C9 C14 . . 125.0(5) ?
C2 C3 C4 . . 120.6(5) ?
C2 C3 H3 . . 119.7 ?
C4 C3 H3 . . 119.7 ?
C12 C11 C10 . . 117.7(6) ?
C12 C11 H11 . . 121.2 ?
C10 C11 H11 . . 121.2 ?
C11 C10 C9 . . 121.7(5) ?
C11 C10 S2 . . 127.9(4) ?
C9 C10 S2 . . 110.4(4) ?
C12 C13 C14 . . 121.7(6) ?
C12 C13 H13 . . 119.1 ?
C14 C13 H13 . . 119.1 ?
C13 C14 C9 . . 118.4(6) ?
C13 C14 H14 . . 120.8 ?
C9 C14 H14 . . 120.8 ?

loop_
_geom_bond_atom_site_label_1
_geom_bond_atom_site_label_2
_geom_bond_site_symmetry_2
_geom_bond_distance
_geom_bond_publ_flag
Br1 C5 . 1.887(5) ?
S2 C10 . 1.737(5) ?
S2 C8 . 1.775(5) ?
C1 C6 . 1.390(6) ?
C1 C2 . 1.426(6) ?
C1 C7 . 1.430(7) ?
O1 C2 . 1.335(5) ?
O1 H1 . 0.8200 ?
C12 C13 . 1.372(9) ?
C12 C11 . 1.384(8) ?
C12 H12 . 0.9300 ?
C4 C5 . 1.382(7) ?
C4 C3 . 1.387(7) ?
C4 H4 . 0.9300 ?
C6 C5 . 1.367(6) ?
C6 H6 . 0.9300 ?
N2 C8 . 1.291(6) ?
N2 C9 . 1.393(7) ?
N1 C7 . 1.290(6) ?
N1 C8 . 1.396(6) ?
C2 C3 . 1.380(7) ?
C7 H7 . 0.9300 ?
C9 C10 . 1.393(7) ?
C9 C14 . 1.395(7) ?
C3 H3 . 0.9300 ?
C11 C10 . 1.392(7) ?
C11 H11 . 0.9300 ?
C13 C14 . 1.382(8) ?
C13 H13 . 0.9300 ?
C14 H14 . 0.9300 ?

loop_
_geom_hbond_atom_site_label_D
_geom_hbond_atom_site_label_H
_geom_hbond_atom_site_label_A
_geom_hbond_site_symmetry_A
_geom_hbond_distance_DH
_geom_hbond_distance_HA
_geom_hbond_distance_DA
_geom_hbond_angle_DHA
_geom_hbond_publ_flag
O1 H1 N1 . 0.82 1.87 2.600(6) 148 y
C7 H7 O1 4_586 0.93 2.47 3.345(6) 157 y

loop_
_geom_torsion_atom_site_label_1
_geom_torsion_atom_site_label_2
_geom_torsion_atom_site_label_3
_geom_torsion_atom_site_label_4
_geom_torsion_site_symmetry_1
_geom_torsion_site_symmetry_2
_geom_torsion_site_symmetry_3
_geom_torsion_site_symmetry_4
_geom_torsion
_geom_torsion_publ_flag
C2 C1 C6 C5 . . . . 0.8(7) ?
C7 C1 C6 C5 . . . . -179.3(4) ?
C6 C1 C2 O1 . . . . -179.1(5) ?
C7 C1 C2 O1 . . . . 1.1(7) ?
C6 C1 C2 C3 . . . . -0.1(7) ?
C7 C1 C2 C3 . . . . -180.0(5) ?
C9 N2 C8 N1 . . . . 178.7(4) ?
C9 N2 C8 S2 . . . . -0.6(6) ?
C7 N1 C8 N2 . . . . -177.8(5) ?
C7 N1 C8 S2 . . . . 1.5(7) ?
C10 S2 C8 N2 . . . . 0.3(4) ?
C10 S2 C8 N1 . . . . -179.0(4) ?
C1 C6 C5 C4 . . . . -1.3(7) ?
C1 C6 C5 Br1 . . . . 179.5(4) ?
C3 C4 C5 C6 . . . . 1.1(7) ?
C3 C4 C5 Br1 . . . . -179.7(4) ?
C8 N1 C7 C1 . . . . 178.3(4) ?
C6 C1 C7 N1 . . . . 179.0(4) ?
C2 C1 C7 N1 . . . . -1.1(7) ?
C8 N2 C9 C10 . . . . 0.7(6) ?
C8 N2 C9 C14 . . . . -180.0(5) ?
O1 C2 C3 C4 . . . . 178.9(5) ?
C1 C2 C3 C4 . . . . 0.0(7) ?
C5 C4 C3 C2 . . . . -0.4(8) ?
C13 C12 C11 C10 . . . . 1.2(9) ?
C12 C11 C10 C9 . . . . -1.6(8) ?
C12 C11 C10 S2 . . . . -179.6(4) ?
N2 C9 C10 C11 . . . . -178.8(5) ?
C14 C9 C10 C11 . . . . 1.8(8) ?
N2 C9 C10 S2 . . . . -0.4(6) ?
C14 C9 C10 S2 . . . . -179.8(4) ?
C8 S2 C10 C11 . . . . 178.3(5) ?
C8 S2 C10 C9 . . . . 0.1(4) ?
C11 C12 C13 C14 . . . . -1.0(9) ?
C12 C13 C14 C9 . . . . 1.2(9) ?
C10 C9 C14 C13 . . . . -1.5(8) ?
N2 C9 C14 C13 . . . . 179.1(5) ?

loop_
_cod_related_entry_id
_cod_related_entry_database
_cod_related_entry_code
1 ChemSpider 21825632
